data_4025911
loop_
_publ_author_name
'Benjamin J. Coe'
'John Fielden'
'Simon P. Foxon'
'Madeleine Helliwell'
'Inge Asselberghs'
'Koen Clays'
'Kurt De Mey'
'Bruce S. Brunschwig'

_publ_contact_author_address
;
School of Chemistry, University of Manchester, Oxford Road, Manchester, M13
 9PL, UK.
;
_publ_contact_author_email b.coe@manchester.ac.uk
_publ_contact_author_name 'Benjamin J. Coe'
_publ_section_title
;
 Syntheses and Properties of Two-Dimensional, Dicationic Nonlinear Optical
 Chromophores Based on Pyrazinyl Cores
;
_journal_name_full 'Journal of Organic Chemistry'
_journal_page_first 8550
_journal_page_last 8563
_journal_paper_doi 10.1021/jo101966r
_journal_volume 75
_journal_year 2010
_chemical_formula_moiety 'C34 H34 N6, 2(C3 H6 O), 2(F6 P)'
_chemical_formula_sum 'C40 H46 F12 N6 O2 P2'
_chemical_formula_weight 932.77
_space_group_IT_number 15
_symmetry_cell_setting monoclinic
_symmetry_space_group_name_Hall '-C 2yc'
_symmetry_space_group_name_H-M 'C 1 2/c 1'
_atom_sites_solution_hydrogens geom
_atom_sites_solution_primary direct
_atom_sites_solution_secondary difmap
_audit_creation_method SHELXL-97
_audit_update_record
;
2009-09-24 # Formatted by publCIF
;
_cell_angle_alpha 90.00
_cell_angle_beta 92.337(20)
_cell_angle_gamma 90.00
_cell_formula_units_Z 4
_cell_length_a 20.603(7)
_cell_length_b 23.480(10)
_cell_length_c 8.922(3)
_cell_measurement_reflns_used 1158
_cell_measurement_temperature 100(2)
_cell_measurement_theta_max 27.8320
_cell_measurement_theta_min 2.6762
_cell_volume 4313(3)
_computing_cell_refinement
;
CrysAlisPro, Oxford Diffraction Ltd.,
Version 1.171.33.31 (release 08-01-2009 CrysAlis171 .NET)
(compiled Jan  8 2009,16:24:04)
;
_computing_data_collection
;
CrysAlisPro, Oxford Diffraction Ltd.,
Version 1.171.33.31 (release 08-01-2009 CrysAlis171 .NET)
(compiled Jan  8 2009,16:24:04)
;
_computing_data_reduction
;
CrysAlisPro, Oxford Diffraction Ltd.,
Version 1.171.33.31 (release 08-01-2009 CrysAlis171 .NET)
(compiled Jan  8 2009,16:24:04)
;
_computing_molecular_graphics 'Bruker SHELXTL'
_computing_publication_material 'Bruker SHELXTL'
_computing_structure_refinement 'SHELXL-97 (Sheldrick, 1997)'
_computing_structure_solution 'SIR-97 (Altomare, 1994)'
_diffrn_ambient_temperature 100(2)
_diffrn_detector_area_resol_mean 8.3367
_diffrn_measured_fraction_theta_full 0.949
_diffrn_measured_fraction_theta_max 0.949
_diffrn_measurement_device_type 'Oxford Diffraction Xcalibur2'
_diffrn_measurement_method '\w scans'
_diffrn_radiation_monochromator graphite
_diffrn_radiation_source 'Enhance (Mo) X-ray Source'
_diffrn_radiation_type MoK\a
_diffrn_radiation_wavelength 0.71069
_diffrn_reflns_av_R_equivalents 0.1082
_diffrn_reflns_av_sigmaI/netI 0.1317
_diffrn_reflns_limit_h_max 20
_diffrn_reflns_limit_h_min -17
_diffrn_reflns_limit_k_max 11
_diffrn_reflns_limit_k_min -23
_diffrn_reflns_limit_l_max 8
_diffrn_reflns_limit_l_min -7
_diffrn_reflns_number 4112
_diffrn_reflns_theta_full 20.81
_diffrn_reflns_theta_max 20.81
_diffrn_reflns_theta_min 2.67
_exptl_absorpt_coefficient_mu 0.196
_exptl_absorpt_correction_T_max 0.9903
_exptl_absorpt_correction_T_min 0.9436
_exptl_absorpt_correction_type none
_exptl_crystal_colour 'dark blue'
_exptl_crystal_density_diffrn 1.437
_exptl_crystal_density_method 'not measured'
_exptl_crystal_description block
_exptl_crystal_F_000 1928
_exptl_crystal_size_max 0.30
_exptl_crystal_size_mid 0.10
_exptl_crystal_size_min 0.05
_refine_diff_density_max 0.555
_refine_diff_density_min -0.474
_refine_diff_density_rms 0.110
_refine_ls_extinction_method none
_refine_ls_goodness_of_fit_ref 1.076
_refine_ls_hydrogen_treatment constr
_refine_ls_matrix_type full
_refine_ls_number_parameters 287
_refine_ls_number_reflns 2148
_refine_ls_number_restraints 0
_refine_ls_restrained_S_all 1.076
_refine_ls_R_factor_all 0.1863
_refine_ls_R_factor_gt 0.1182
_refine_ls_shift/su_max 0.000
_refine_ls_shift/su_mean 0.000
_refine_ls_structure_factor_coef Fsqd
_refine_ls_weighting_details
;
calc w=1/[\s\^2\^(Fo\^2\^)+(0.1332P)\^2\^+87.4176P]
where P=(Fo\^2\^+2Fc\^2\^)/3
;
_refine_ls_weighting_scheme calc
_refine_ls_wR_factor_gt 0.2811
_refine_ls_wR_factor_ref 0.3247
_reflns_number_gt 1239
_reflns_number_total 2148
_reflns_threshold_expression >2sigma(I)
_cod_data_source_file jo101966r_si_001_4.cif
_cod_data_source_block '[3][PF6]2.2Me2CO'
_cod_database_code 4025911

loop_
_symmetry_equiv_pos_as_xyz
'x, y, z'
'-x, y, -z+1/2'
'x+1/2, y+1/2, z'
'-x+1/2, y+1/2, -z+1/2'
'-x, -y, -z'
'x, -y, z-1/2'
'-x+1/2, -y+1/2, -z'
'x+1/2, -y+1/2, z-1/2'

loop_
_atom_site_label
_atom_site_type_symbol
_atom_site_fract_x
_atom_site_fract_y
_atom_site_fract_z
_atom_site_U_iso_or_equiv
_atom_site_adp_type
_atom_site_occupancy
_atom_site_symmetry_multiplicity
_atom_site_calc_flag
_atom_site_refinement_flags
_atom_site_disorder_assembly
_atom_site_disorder_group
N1 N 0.5000 -0.2027(6) 0.2500 0.031(4) Uani 1 2 d S . .
N2 N 0.5000 -0.0840(6) 0.2500 0.034(4) Uani 1 2 d S . .
N3 N 0.4048(5) -0.0800(4) 0.3799(11) 0.027(3) Uani 1 1 d . . .
N4 N 0.0295(6) 0.1345(5) 0.9564(14) 0.050(3) Uani 1 1 d . . .
C1 C 0.4534(6) -0.1741(5) 0.3166(14) 0.031(3) Uani 1 1 d . . .
H1 H 0.4206 -0.1939 0.3672 0.037 Uiso 1 1 calc R . .
C2 C 0.4532(6) -0.1145(5) 0.3114(12) 0.023(3) Uani 1 1 d . . .
C3 C 0.4144(6) -0.0234(5) 0.4084(14) 0.032(3) Uani 1 1 d . . .
H3 H 0.4538 -0.0060 0.3805 0.038 Uiso 1 1 calc R . .
C4 C 0.3482(6) -0.1044(6) 0.4164(13) 0.031(3) Uani 1 1 d . . .
H4 H 0.3402 -0.1431 0.3909 0.037 Uiso 1 1 calc R . .
C5 C 0.3699(6) 0.0078(6) 0.4742(13) 0.030(3) Uani 1 1 d . . .
H5 H 0.3771 0.0475 0.4875 0.036 Uiso 1 1 calc R . .
C6 C 0.3028(6) -0.0745(5) 0.4891(13) 0.028(3) Uani 1 1 d . . .
H6 H 0.2639 -0.0928 0.5164 0.034 Uiso 1 1 calc R . .
C7 C 0.3128(6) -0.0163(5) 0.5245(13) 0.028(3) Uani 1 1 d . . .
C8 C 0.2679(6) 0.0190(6) 0.6014(12) 0.031(3) Uani 1 1 d . . .
H8 H 0.2795 0.0578 0.6160 0.038 Uiso 1 1 calc R . .
C9 C 0.2107(6) 0.0018(5) 0.6549(13) 0.031(3) Uani 1 1 d . . .
H9 H 0.1999 -0.0372 0.6413 0.037 Uiso 1 1 calc R . .
C10 C 0.1641(7) 0.0363(6) 0.7304(13) 0.036(4) Uani 1 1 d . . .
C11 C 0.1705(6) 0.0961(6) 0.7425(15) 0.034(3) Uani 1 1 d . . .
H11 H 0.2064 0.1141 0.6986 0.041 Uiso 1 1 calc R . .
C12 C 0.1118(7) 0.0117(6) 0.7936(15) 0.042(4) Uani 1 1 d . . .
H12 H 0.1061 -0.0283 0.7859 0.051 Uiso 1 1 calc R . .
C13 C 0.1275(6) 0.1285(6) 0.8144(14) 0.035(3) Uani 1 1 d . . .
H13 H 0.1335 0.1686 0.8196 0.042 Uiso 1 1 calc R . .
C14 C 0.0677(7) 0.0430(6) 0.8670(15) 0.043(4) Uani 1 1 d . . .
H14 H 0.0320 0.0241 0.9093 0.051 Uiso 1 1 calc R . .
C15 C 0.0730(6) 0.1030(6) 0.8828(14) 0.034(4) Uani 1 1 d . . .
C16 C 0.0377(8) 0.1959(6) 0.976(2) 0.075(6) Uani 1 1 d . . .
H16A H 0.0471 0.2134 0.8797 0.113 Uiso 1 1 calc R . .
H16B H 0.0738 0.2032 1.0486 0.113 Uiso 1 1 calc R . .
H16C H -0.0023 0.2122 1.0135 0.113 Uiso 1 1 calc R . .
C17 C -0.0234(7) 0.1073(6) 1.0280(17) 0.051(4) Uani 1 1 d . . .
H17A H -0.0063 0.0834 1.1105 0.076 Uiso 1 1 calc R . .
H17B H -0.0477 0.0836 0.9548 0.076 Uiso 1 1 calc R . .
H17C H -0.0522 0.1364 1.0675 0.076 Uiso 1 1 calc R . .
O1 O 0.3373(5) 0.1500(4) 0.6049(11) 0.048(3) Uani 1 1 d . . .
C18 C 0.3535(8) 0.2369(7) 0.475(2) 0.074(5) Uani 1 1 d . . .
H18A H 0.3668 0.2520 0.5742 0.112 Uiso 1 1 calc R . .
H18B H 0.3186 0.2607 0.4308 0.112 Uiso 1 1 calc R . .
H18C H 0.3906 0.2372 0.4102 0.112 Uiso 1 1 calc R . .
C19 C 0.3291(7) 0.1764(6) 0.4915(18) 0.041(4) Uani 1 1 d . . .
C20 C 0.2953(8) 0.1503(7) 0.3548(16) 0.063(5) Uani 1 1 d . . .
H20A H 0.3255 0.1485 0.2729 0.095 Uiso 1 1 calc R . .
H20B H 0.2577 0.1736 0.3239 0.095 Uiso 1 1 calc R . .
H20C H 0.2807 0.1117 0.3789 0.095 Uiso 1 1 calc R . .
P1 P 0.2500 0.2500 0.0000 0.0381(15) Uani 1 2 d S . .
F1 F 0.2421(4) 0.2779(3) 0.1611(9) 0.053(2) Uani 1 1 d . . .
F2 F 0.2792(4) 0.3087(3) -0.0577(8) 0.049(2) Uani 1 1 d . . .
F3 F 0.3212(4) 0.2291(3) 0.0500(9) 0.049(2) Uani 1 1 d . . .
P2 P 0.5000 0.1272(2) 0.2500 0.0441(16) Uani 1 2 d S . .
F4 F 0.4530(7) 0.0792(5) 0.1865(11) 0.131(6) Uani 1 1 d . . .
F5 F 0.4534(5) 0.1721(5) 0.1816(10) 0.099(4) Uani 1 1 d . . .
F6 F 0.5357(4) 0.1254(5) 0.0974(10) 0.087(3) Uani 1 1 d . . .

loop_
_atom_site_aniso_label
_atom_site_aniso_U_11
_atom_site_aniso_U_22
_atom_site_aniso_U_33
_atom_site_aniso_U_23
_atom_site_aniso_U_13
_atom_site_aniso_U_12
N1 0.036(10) 0.008(8) 0.049(10) 0.000 -0.007(8) 0.000
N2 0.042(10) 0.023(9) 0.037(9) 0.000 -0.006(8) 0.000
N3 0.024(7) 0.024(7) 0.031(6) 0.008(5) 0.001(5) -0.004(6)
N4 0.050(8) 0.029(7) 0.072(9) -0.010(7) 0.022(7) 0.011(7)
C1 0.020(7) 0.027(8) 0.046(9) 0.011(7) 0.007(6) 0.005(7)
C2 0.035(8) 0.018(8) 0.016(7) 0.001(6) 0.005(6) 0.000(7)
C3 0.029(8) 0.022(8) 0.044(8) -0.002(7) 0.003(7) -0.012(7)
C4 0.032(9) 0.026(7) 0.034(8) -0.008(7) -0.004(7) 0.003(7)
C5 0.033(9) 0.028(7) 0.032(8) 0.005(6) 0.021(7) 0.004(7)
C6 0.027(8) 0.035(8) 0.022(7) 0.001(6) 0.000(6) -0.001(7)
C7 0.037(9) 0.017(7) 0.029(7) -0.009(6) 0.001(7) 0.002(7)
C8 0.034(9) 0.038(9) 0.022(7) 0.011(7) 0.007(6) -0.001(7)
C9 0.036(9) 0.026(8) 0.029(8) 0.000(6) -0.006(7) -0.001(7)
C10 0.055(10) 0.033(9) 0.019(7) 0.000(6) 0.003(7) 0.012(8)
C11 0.020(8) 0.033(9) 0.048(9) 0.001(7) -0.008(7) 0.006(7)
C12 0.039(9) 0.047(9) 0.042(8) 0.005(8) 0.014(8) -0.002(8)
C13 0.039(9) 0.029(8) 0.038(8) -0.006(7) 0.009(7) -0.001(8)
C14 0.030(9) 0.048(10) 0.053(9) 0.009(8) 0.025(7) 0.002(8)
C15 0.028(9) 0.040(10) 0.033(8) -0.011(7) -0.004(7) 0.002(8)
C16 0.069(12) 0.036(10) 0.125(16) -0.006(10) 0.044(11) 0.008(9)
C17 0.057(11) 0.041(9) 0.056(10) -0.013(8) 0.010(8) 0.011(8)
O1 0.054(7) 0.044(6) 0.044(6) 0.001(5) 0.002(5) -0.004(5)
C18 0.075(12) 0.055(11) 0.092(13) 0.037(10) -0.014(10) 0.003(10)
C19 0.042(9) 0.030(8) 0.050(10) 0.005(8) 0.014(8) 0.000(7)
C20 0.086(13) 0.061(11) 0.042(10) 0.012(8) -0.006(9) -0.001(10)
P1 0.036(3) 0.031(3) 0.046(3) -0.003(3) -0.007(3) 0.003(3)
F1 0.061(6) 0.045(5) 0.054(5) -0.013(4) -0.003(4) 0.004(4)
F2 0.052(5) 0.037(5) 0.057(5) 0.004(4) -0.006(4) 0.003(4)
F3 0.045(5) 0.034(5) 0.067(5) -0.005(4) 0.001(4) 0.002(4)
P2 0.046(3) 0.044(3) 0.042(3) 0.000 -0.010(3) 0.000
F4 0.200(14) 0.131(10) 0.058(7) 0.017(7) -0.041(8) -0.096(10)
F5 0.111(9) 0.117(9) 0.071(6) 0.031(6) 0.012(6) 0.069(7)
F6 0.063(6) 0.149(10) 0.049(6) -0.008(6) 0.002(5) 0.034(6)

loop_
_atom_type_symbol
_atom_type_description
_atom_type_scat_dispersion_real
_atom_type_scat_dispersion_imag
_atom_type_scat_source
C C 0.0033 0.0016 'International Tables Vol C Tables 4.2.6.8 and 6.1.1.4'
H H 0.0000 0.0000 'International Tables Vol C Tables 4.2.6.8 and 6.1.1.4'
F F 0.0171 0.0103 'International Tables Vol C Tables 4.2.6.8 and 6.1.1.4'
N N 0.0061 0.0033 'International Tables Vol C Tables 4.2.6.8 and 6.1.1.4'
O O 0.0106 0.0060 'International Tables Vol C Tables 4.2.6.8 and 6.1.1.4'
P P 0.1023 0.0942 'International Tables Vol C Tables 4.2.6.8 and 6.1.1.4'

loop_
_geom_angle_atom_site_label_1
_geom_angle_atom_site_label_2
_geom_angle_atom_site_label_3
_geom_angle
_geom_angle_site_symmetry_1
_geom_angle_site_symmetry_3
_geom_angle_publ_flag
C1 N1 C1 119.4(14) 2_655 . ?
C2 N2 C2 115.0(14) 2_655 . ?
C4 N3 C3 119.2(11) . . ?
C4 N3 C2 118.9(10) . . ?
C3 N3 C2 121.9(11) . . ?
C15 N4 C17 120.2(11) . . ?
C15 N4 C16 121.5(13) . . ?
C17 N4 C16 118.1(12) . . ?
N1 C1 C2 119.4(12) . . ?
N1 C1 H1 120.3 . . ?
C2 C1 H1 120.3 . . ?
N2 C2 C1 123.3(12) . . ?
N2 C2 N3 113.2(10) . . ?
C1 C2 N3 123.3(11) . . ?
C5 C3 N3 121.4(12) . . ?
C5 C3 H3 119.3 . . ?
N3 C3 H3 119.3 . . ?
N3 C4 C6 121.0(12) . . ?
N3 C4 H4 119.5 . . ?
C6 C4 H4 119.5 . . ?
C3 C5 C7 121.5(12) . . ?
C3 C5 H5 119.2 . . ?
C7 C5 H5 119.2 . . ?
C4 C6 C7 120.7(12) . . ?
C4 C6 H6 119.7 . . ?
C7 C6 H6 119.7 . . ?
C5 C7 C6 115.9(12) . . ?
C5 C7 C8 119.0(11) . . ?
C6 C7 C8 125.0(12) . . ?
C9 C8 C7 125.7(12) . . ?
C9 C8 H8 117.2 . . ?
C7 C8 H8 117.2 . . ?
C8 C9 C10 127.1(13) . . ?
C8 C9 H9 116.4 . . ?
C10 C9 H9 116.4 . . ?
C12 C10 C11 117.5(13) . . ?
C12 C10 C9 120.4(13) . . ?
C11 C10 C9 122.1(13) . . ?
C13 C11 C10 122.4(13) . . ?
C13 C11 H11 118.8 . . ?
C10 C11 H11 118.8 . . ?
C14 C12 C10 121.7(14) . . ?
C14 C12 H12 119.1 . . ?
C10 C12 H12 119.1 . . ?
C11 C13 C15 120.5(13) . . ?
C11 C13 H13 119.7 . . ?
C15 C13 H13 119.7 . . ?
C12 C14 C15 122.3(13) . . ?
C12 C14 H14 118.8 . . ?
C15 C14 H14 118.8 . . ?
N4 C15 C14 122.8(13) . . ?
N4 C15 C13 121.6(13) . . ?
C14 C15 C13 115.6(12) . . ?
N4 C16 H16A 109.5 . . ?
N4 C16 H16B 109.5 . . ?
H16A C16 H16B 109.5 . . ?
N4 C16 H16C 109.5 . . ?
H16A C16 H16C 109.5 . . ?
H16B C16 H16C 109.5 . . ?
N4 C17 H17A 109.5 . . ?
N4 C17 H17B 109.5 . . ?
H17A C17 H17B 109.5 . . ?
N4 C17 H17C 109.5 . . ?
H17A C17 H17C 109.5 . . ?
H17B C17 H17C 109.5 . . ?
C19 C18 H18A 109.5 . . ?
C19 C18 H18B 109.5 . . ?
H18A C18 H18B 109.5 . . ?
C19 C18 H18C 109.5 . . ?
H18A C18 H18C 109.5 . . ?
H18B C18 H18C 109.5 . . ?
O1 C19 C20 121.2(12) . . ?
O1 C19 C18 122.2(14) . . ?
C20 C19 C18 116.6(14) . . ?
C19 C20 H20A 109.5 . . ?
C19 C20 H20B 109.5 . . ?
H20A C20 H20B 109.5 . . ?
C19 C20 H20C 109.5 . . ?
H20A C20 H20C 109.5 . . ?
H20B C20 H20C 109.5 . . ?
F3 P1 F3 179.997(1) . 7 ?
F3 P1 F1 90.0(4) . . ?
F3 P1 F1 90.0(4) 7 . ?
F3 P1 F1 90.0(4) . 7 ?
F3 P1 F1 90.0(4) 7 7 ?
F1 P1 F1 180.0(2) . 7 ?
F3 P1 F2 90.1(4) . . ?
F3 P1 F2 89.9(4) 7 . ?
F1 P1 F2 89.4(4) . . ?
F1 P1 F2 90.6(4) 7 . ?
F3 P1 F2 89.9(4) . 7 ?
F3 P1 F2 90.1(4) 7 7 ?
F1 P1 F2 90.6(4) . 7 ?
F1 P1 F2 89.4(4) 7 7 ?
F2 P1 F2 179.999(1) . 7 ?
F5 P2 F5 93.3(10) 2_655 . ?
F5 P2 F6 93.2(6) 2_655 . ?
F5 P2 F6 88.9(5) . . ?
F5 P2 F6 88.9(5) 2_655 2_655 ?
F5 P2 F6 93.2(6) . 2_655 ?
F6 P2 F6 176.9(9) . 2_655 ?
F5 P2 F4 89.0(7) 2_655 2_655 ?
F5 P2 F4 177.2(6) . 2_655 ?
F6 P2 F4 89.4(6) . 2_655 ?
F6 P2 F4 88.4(6) 2_655 2_655 ?
F5 P2 F4 177.2(6) 2_655 . ?
F5 P2 F4 89.0(7) . . ?
F6 P2 F4 88.4(6) . . ?
F6 P2 F4 89.4(6) 2_655 . ?
F4 P2 F4 88.7(11) 2_655 . ?

loop_
_geom_bond_atom_site_label_1
_geom_bond_atom_site_label_2
_geom_bond_distance
_geom_bond_site_symmetry_2
_geom_bond_publ_flag
N1 C1 1.332(14) 2_655 ?
N1 C1 1.332(14) . ?
N2 C2 1.337(13) 2_655 ?
N2 C2 1.337(13) . ?
N3 C4 1.350(15) . ?
N3 C3 1.366(15) . ?
N3 C2 1.441(15) . ?
N4 C15 1.353(16) . ?
N4 C17 1.435(18) . ?
N4 C16 1.461(18) . ?
C1 C2 1.398(17) . ?
C1 H1 0.9500 . ?
C3 C5 1.330(17) . ?
C3 H3 0.9500 . ?
C4 C6 1.356(16) . ?
C4 H4 0.9500 . ?
C5 C7 1.397(17) . ?
C5 H5 0.9500 . ?
C6 C7 1.414(17) . ?
C6 H6 0.9500 . ?
C7 C8 1.437(17) . ?
C8 C9 1.352(17) . ?
C8 H8 0.9500 . ?
C9 C10 1.443(18) . ?
C9 H9 0.9500 . ?
C10 C12 1.365(18) . ?
C10 C11 1.413(18) . ?
C11 C13 1.350(17) . ?
C11 H11 0.9500 . ?
C12 C14 1.358(18) . ?
C12 H12 0.9500 . ?
C13 C15 1.432(18) . ?
C13 H13 0.9500 . ?
C14 C15 1.419(19) . ?
C14 H14 0.9500 . ?
C16 H16A 0.9800 . ?
C16 H16B 0.9800 . ?
C16 H16C 0.9800 . ?
C17 H17A 0.9800 . ?
C17 H17B 0.9800 . ?
C17 H17C 0.9800 . ?
O1 C19 1.193(15) . ?
C18 C19 1.51(2) . ?
C18 H18A 0.9800 . ?
C18 H18B 0.9800 . ?
C18 H18C 0.9800 . ?
C19 C20 1.51(2) . ?
C20 H20A 0.9800 . ?
C20 H20B 0.9800 . ?
C20 H20C 0.9800 . ?
P1 F3 1.593(7) . ?
P1 F3 1.593(7) 7 ?
P1 F1 1.593(7) . ?
P1 F1 1.593(8) 7 ?
P1 F2 1.598(7) . ?
P1 F2 1.598(7) 7 ?
P2 F5 1.536(10) 2_655 ?
P2 F5 1.536(10) . ?
P2 F6 1.574(9) . ?
P2 F6 1.574(9) 2_655 ?
P2 F4 1.575(11) 2_655 ?
P2 F4 1.575(11) . ?

loop_
_geom_torsion_atom_site_label_1
_geom_torsion_atom_site_label_2
_geom_torsion_atom_site_label_3
_geom_torsion_atom_site_label_4
_geom_torsion
_geom_torsion_site_symmetry_1
_geom_torsion_site_symmetry_2
_geom_torsion_site_symmetry_3
_geom_torsion_site_symmetry_4
_geom_torsion_publ_flag
C1 N1 C1 C2 1.9(8) 2_655 . . . ?
C2 N2 C2 C1 2.0(8) 2_655 . . . ?
C2 N2 C2 N3 178.4(10) 2_655 . . . ?
N1 C1 C2 N2 -4.1(16) . . . . ?
N1 C1 C2 N3 179.9(9) . . . . ?
C4 N3 C2 N2 165.7(9) . . . . ?
C3 N3 C2 N2 -14.1(14) . . . . ?
C4 N3 C2 C1 -17.9(16) . . . . ?
C3 N3 C2 C1 162.3(11) . . . . ?
C4 N3 C3 C5 1.5(17) . . . . ?
C2 N3 C3 C5 -178.7(11) . . . . ?
C3 N3 C4 C6 -4.1(17) . . . . ?
C2 N3 C4 C6 176.1(10) . . . . ?
N3 C3 C5 C7 3.4(19) . . . . ?
N3 C4 C6 C7 1.9(18) . . . . ?
C3 C5 C7 C6 -5.4(18) . . . . ?
C3 C5 C7 C8 177.0(11) . . . . ?
C4 C6 C7 C5 2.8(17) . . . . ?
C4 C6 C7 C8 -179.8(11) . . . . ?
C5 C7 C8 C9 179.3(11) . . . . ?
C6 C7 C8 C9 1.9(19) . . . . ?
C7 C8 C9 C10 -178.9(11) . . . . ?
C8 C9 C10 C12 -172.4(12) . . . . ?
C8 C9 C10 C11 7.4(19) . . . . ?
C12 C10 C11 C13 0.5(19) . . . . ?
C9 C10 C11 C13 -179.3(11) . . . . ?
C11 C10 C12 C14 -1(2) . . . . ?
C9 C10 C12 C14 179.1(12) . . . . ?
C10 C11 C13 C15 0.3(19) . . . . ?
C10 C12 C14 C15 0(2) . . . . ?
C17 N4 C15 C14 2(2) . . . . ?
C16 N4 C15 C14 177.4(14) . . . . ?
C17 N4 C15 C13 -177.9(12) . . . . ?
C16 N4 C15 C13 -3(2) . . . . ?
C12 C14 C15 N4 -179.6(12) . . . . ?
C12 C14 C15 C13 1(2) . . . . ?
C11 C13 C15 N4 179.4(12) . . . . ?
C11 C13 C15 C14 -0.9(18) . . . . ?
